data_4307326
loop_
_publ_author_name
'Takashi Aridomi'
'Tatsuya Kawamoto'
'Takumi Konno'

_publ_contact_author 'Takumi Konno'
_publ_contact_author_address
;
  Department of Chemistry, Graduate School of Science, Osaka University, 
Toyonaka, Osaka, 560-0043, Japan
;
_publ_contact_author_email ' konno@ch.wani.osaka-u.ac.jp '
_publ_contact_author_fax ' +81-6-6850-5765 '
_publ_contact_author_phone ' +81-6-6850-5765 '
_publ_section_title
;
Controlled Binding of al-Cysteinato Cobalt(III) Octahedron to a Cadmium(II)
Center
;
_journal_name_full 'Inorganic Chemistry'
_journal_page_first 1343
_journal_page_last 1353
_journal_paper_doi 10.1021/ic061868e
_journal_volume 46
_journal_year 2007
_chemical_absolute_configuration rmad
_chemical_formula_sum 'C7 H24 Br4 Cd Co N5 O3 S'
_chemical_formula_weight 749.34
_chemical_name_systematic
; 
 ? 
;
_space_group_IT_number 4
_symmetry_cell_setting monoclinic
_symmetry_space_group_name_Hall 'P 2yb'
_symmetry_space_group_name_H-M 'P 1 21 1'
_atom_sites_solution_hydrogens geom
_atom_sites_solution_primary direct
_atom_sites_solution_secondary difmap
_audit_creation_method SHELXL-97
_cell_angle_alpha 90.00
_cell_angle_beta 108.481(15)
_cell_angle_gamma 90.00
_cell_formula_units_Z 2
_cell_length_a 8.5719(15)
_cell_length_b 12.6077(16)
_cell_length_c 10.165(2)
_cell_measurement_reflns_used 25
_cell_measurement_temperature 296(2)
_cell_measurement_theta_max 15.0
_cell_measurement_theta_min 14.8
_cell_volume 1041.9(3)
_computing_cell_refinement 'MSC/AFC Diffractometer Control'
_computing_data_collection 'MSC/AFC Diffractometer Control'
_computing_data_reduction ydkr
_computing_structure_refinement 'SHELXL-97 (Sheldrick, 1997)'
_computing_structure_solution 'SHELXL-97 (Sheldrick, 1997)'
_diffrn_ambient_temperature 296(2)
_diffrn_measured_fraction_theta_full 1.000
_diffrn_measured_fraction_theta_max 1.000
_diffrn_measurement_device_type 'Rigaku AFC5R'
_diffrn_measurement_method \w-2\q
_diffrn_radiation_monochromator graphite
_diffrn_radiation_source 'fine-focus sealed tube'
_diffrn_radiation_type MoK\a
_diffrn_radiation_wavelength 0.71069
_diffrn_reflns_av_R_equivalents 0.0263
_diffrn_reflns_av_sigmaI/netI 0.0484
_diffrn_reflns_limit_h_max 12
_diffrn_reflns_limit_h_min 0
_diffrn_reflns_limit_k_max 0
_diffrn_reflns_limit_k_min -17
_diffrn_reflns_limit_l_max 13
_diffrn_reflns_limit_l_min -14
_diffrn_reflns_number 3362
_diffrn_reflns_theta_full 29.99
_diffrn_reflns_theta_max 29.99
_diffrn_reflns_theta_min 2.51
_diffrn_standards_decay_% -10.60
_diffrn_standards_interval_count 150
_diffrn_standards_number 3
_exptl_absorpt_coefficient_mu 9.600
_exptl_absorpt_correction_T_max 0.315
_exptl_absorpt_correction_T_min 0.166
_exptl_absorpt_correction_type psi-scan
_exptl_crystal_colour brown
_exptl_crystal_density_diffrn 2.389
_exptl_crystal_density_method 'not measured'
_exptl_crystal_description block
_exptl_crystal_F_000 712
_exptl_crystal_size_max 0.12
_exptl_crystal_size_mid 0.12
_exptl_crystal_size_min 0.12
_refine_diff_density_max 1.184
_refine_diff_density_min -0.760
_refine_diff_density_rms 0.133
_refine_ls_abs_structure_details 'Flack H D (1983), Acta Cryst. A39, 876-881'
_refine_ls_abs_structure_Flack -0.001(11)
_refine_ls_extinction_coef 0.0085(4)
_refine_ls_extinction_expression Fc^*^=kFc[1+0.001xFc^2^\l^3^/sin(2\q)]^-1/4^
_refine_ls_extinction_method SHELXL
_refine_ls_goodness_of_fit_ref 1.022
_refine_ls_hydrogen_treatment constr
_refine_ls_matrix_type full
_refine_ls_number_parameters 200
_refine_ls_number_reflns 3176
_refine_ls_number_restraints 1
_refine_ls_restrained_S_all 1.022
_refine_ls_R_factor_all 0.0625
_refine_ls_R_factor_gt 0.0319
_refine_ls_shift/su_max 0.001
_refine_ls_shift/su_mean 0.000
_refine_ls_structure_factor_coef Fsqd
_refine_ls_weighting_details 'calc w=1/[\s^2^(Fo^2^)+(0.0297P)^2^+0.9588P] where P=(Fo^2^+2Fc^2^)/3'
_refine_ls_weighting_scheme calc
_refine_ls_wR_factor_gt 0.0687
_refine_ls_wR_factor_ref 0.0762
_reflns_number_gt 2418
_reflns_number_total 3176
_reflns_threshold_expression >2sigma(I)
_cod_data_source_file ic061868esi20061121_121855_2.cif
_cod_data_source_block 1Br.H2O
_cod_depositor_comments
;
The following automatic conversions were performed:
'_symmetry_cell_setting' value 'Monoclinic' changed to 'monoclinic'
according to '/home/saulius/struct/CIF-dictionaries/cif_core.dic'
dictionary named 'cif_core.dic' version 2.4.1 from 2010-06-29.

Automatic conversion script
Id: cif_fix_enum 1527 2010-12-29 10:47:43Z saulius 
;
_cod_database_code 4307326

loop_
_symmetry_equiv_pos_as_xyz
'x, y, z'
'-x, y+1/2, -z'

loop_
_atom_site_label
_atom_site_type_symbol
_atom_site_fract_x
_atom_site_fract_y
_atom_site_fract_z
_atom_site_U_iso_or_equiv
_atom_site_adp_type
_atom_site_occupancy
_atom_site_symmetry_multiplicity
_atom_site_calc_flag
_atom_site_refinement_flags
_atom_site_disorder_assembly
_atom_site_disorder_group
Cd1 Cd 0.83668(7) 0.67779(4) 1.25676(6) 0.03592(15) Uani 1 1 d . . .
Br1 Br 0.93169(13) 0.54829(8) 1.09228(10) 0.0484(2) Uani 1 1 d . . .
Br2 Br 0.75740(10) 0.55048(8) 1.42628(9) 0.0451(2) Uani 1 1 d . . .
Br3 Br 0.86852(10) 0.85590(7) 1.13165(11) 0.0486(3) Uani 1 1 d . . .
Co1 Co 0.31670(11) 0.74358(8) 0.91465(9) 0.02238(19) Uani 1 1 d . . .
Br4 Br 1.14074(12) 0.71928(10) 1.45217(8) 0.0528(3) Uani 1 1 d . . .
S1 S 0.4976(2) 0.65328(14) 1.09145(18) 0.0270(4) Uani 1 1 d . . .
C2 C 0.3382(9) 0.7953(6) 1.2049(7) 0.0276(14) Uani 1 1 d . . .
H3 H 0.2666 0.8065 1.2621 0.033 Uiso 1 1 calc R . .
N5 N 0.4723(7) 0.8572(5) 0.9102(6) 0.0287(12) Uani 1 1 d . . .
H20 H 0.4217 0.9205 0.9023 0.034 Uiso 1 1 calc R . .
H21 H 0.5571 0.8569 0.9897 0.034 Uiso 1 1 calc R . .
O2 O 0.4880(8) 0.9513(5) 1.1917(7) 0.0473(15) Uani 1 1 d . . .
N4 N 0.4034(7) 0.6721(6) 0.7816(6) 0.0295(12) Uani 1 1 d . . .
H15 H 0.4244 0.6037 0.8060 0.035 Uiso 1 1 calc R . .
H14 H 0.3284 0.6742 0.6965 0.035 Uiso 1 1 calc R . .
N3 N 0.1579(8) 0.6285(6) 0.8978(7) 0.0340(14) Uani 1 1 d . . .
H12 H 0.2068 0.5659 0.8944 0.041 Uiso 1 1 calc R . .
H13 H 0.1236 0.6282 0.9729 0.041 Uiso 1 1 calc R . .
C5 C 0.0151(9) 0.6418(7) 0.7715(9) 0.0377(18) Uani 1 1 d . . .
H11 H -0.0793 0.6042 0.7812 0.045 Uiso 1 1 calc R . .
H10 H 0.0399 0.6137 0.6916 0.045 Uiso 1 1 calc R . .
C1 C 0.3892(9) 0.6785(6) 1.2159(7) 0.0280(14) Uani 1 1 d . . .
H2 H 0.2927 0.6336 1.1960 0.034 Uiso 1 1 calc R . .
H1 H 0.4603 0.6630 1.3091 0.034 Uiso 1 1 calc R . .
C3 C 0.4826(10) 0.8708(7) 1.2540(9) 0.0374(18) Uani 1 1 d . . .
N2 N 0.1345(7) 0.8133(5) 0.7661(6) 0.0271(12) Uani 1 1 d . . .
H7 H 0.1263 0.8818 0.7877 0.033 Uiso 1 1 calc R . .
H6 H 0.1556 0.8106 0.6849 0.033 Uiso 1 1 calc R . .
O1 O 0.5906(8) 0.8418(6) 1.3698(7) 0.0586(19) Uani 1 1 d . . .
H22 H 0.6659 0.8850 1.3917 0.088 Uiso 1 1 calc R . .
N1 N 0.2414(7) 0.8182(5) 1.0574(6) 0.0311(14) Uani 1 1 d . . .
H4 H 0.2446 0.8886 1.0434 0.037 Uiso 1 1 calc R . .
H5 H 0.1358 0.8006 1.0441 0.037 Uiso 1 1 calc R . .
C6 C 0.5567(11) 0.7254(8) 0.7792(9) 0.044(2) Uani 1 1 d . . .
H16 H 0.6490 0.7009 0.8561 0.053 Uiso 1 1 calc R . .
H17 H 0.5786 0.7090 0.6934 0.053 Uiso 1 1 calc R . .
O3 O 0.8469(9) 0.9559(7) 1.4819(9) 0.082(3) Uani 1 1 d . . .
C7 C 0.5346(11) 0.8409(8) 0.7902(9) 0.044(2) Uani 1 1 d . . .
H18 H 0.4562 0.8680 0.7056 0.052 Uiso 1 1 calc R . .
H19 H 0.6384 0.8776 0.8058 0.052 Uiso 1 1 calc R . .
C4 C -0.0207(9) 0.7577(8) 0.7533(9) 0.045(2) Uani 1 1 d . . .
H8 H -0.1002 0.7711 0.6629 0.054 Uiso 1 1 calc R . .
H9 H -0.0663 0.7828 0.8237 0.054 Uiso 1 1 calc R . .

loop_
_atom_site_aniso_label
_atom_site_aniso_U_11
_atom_site_aniso_U_22
_atom_site_aniso_U_33
_atom_site_aniso_U_23
_atom_site_aniso_U_13
_atom_site_aniso_U_12
Cd1 0.0460(3) 0.0299(3) 0.0313(3) 0.0027(3) 0.0116(2) -0.0026(3)
Br1 0.0660(6) 0.0392(5) 0.0511(5) -0.0138(4) 0.0343(5) -0.0167(5)
Br2 0.0388(4) 0.0502(5) 0.0396(5) 0.0177(4) 0.0031(4) -0.0052(4)
Br3 0.0346(4) 0.0358(4) 0.0724(7) 0.0199(5) 0.0130(4) -0.0007(3)
Co1 0.0229(4) 0.0223(4) 0.0208(4) 0.0022(4) 0.0053(3) 0.0016(3)
Br4 0.0535(5) 0.0805(8) 0.0231(3) -0.0009(4) 0.0102(3) -0.0223(5)
S1 0.0268(8) 0.0262(9) 0.0245(8) 0.0044(7) 0.0034(7) 0.0017(6)
C2 0.032(4) 0.028(4) 0.025(3) 0.002(3) 0.011(3) -0.001(3)
N5 0.029(3) 0.025(3) 0.030(3) 0.001(3) 0.008(2) 0.001(3)
O2 0.058(4) 0.035(3) 0.042(3) 0.004(3) 0.006(3) -0.011(3)
N4 0.035(3) 0.032(3) 0.022(3) 0.003(3) 0.010(2) 0.008(3)
N3 0.033(3) 0.033(3) 0.033(3) 0.002(3) 0.007(3) -0.005(3)
C5 0.029(4) 0.043(4) 0.033(4) -0.004(4) -0.001(3) -0.009(3)
C1 0.035(4) 0.028(3) 0.021(3) 0.002(3) 0.009(3) 0.000(3)
C3 0.038(4) 0.037(4) 0.032(4) -0.008(4) 0.003(3) -0.003(3)
N2 0.029(3) 0.032(3) 0.020(3) 0.004(2) 0.007(2) 0.006(2)
O1 0.061(4) 0.052(4) 0.044(4) 0.007(3) -0.011(3) -0.015(3)
N1 0.031(3) 0.037(4) 0.025(3) -0.004(3) 0.009(2) 0.003(3)
C6 0.042(5) 0.053(6) 0.042(5) 0.005(4) 0.020(4) 0.006(4)
O3 0.062(5) 0.081(6) 0.087(6) -0.010(5) 0.000(4) -0.030(5)
C7 0.040(4) 0.056(6) 0.038(5) 0.014(4) 0.017(4) 0.003(4)
C4 0.023(4) 0.068(7) 0.036(4) 0.002(4) 0.000(3) 0.002(4)

loop_
_atom_type_symbol
_atom_type_description
_atom_type_scat_dispersion_real
_atom_type_scat_dispersion_imag
_atom_type_scat_source
C C 0.0033 0.0016 'International Tables Vol C Tables 4.2.6.8 and 6.1.1.4'
H H 0.0000 0.0000 'International Tables Vol C Tables 4.2.6.8 and 6.1.1.4'
N N 0.0061 0.0033 'International Tables Vol C Tables 4.2.6.8 and 6.1.1.4'
O O 0.0106 0.0060 'International Tables Vol C Tables 4.2.6.8 and 6.1.1.4'
S S 0.1246 0.1234 'International Tables Vol C Tables 4.2.6.8 and 6.1.1.4'
Co Co 0.3494 0.9721 'International Tables Vol C Tables 4.2.6.8 and 6.1.1.4'
Br Br -0.2901 2.4595 'International Tables Vol C Tables 4.2.6.8 and 6.1.1.4'
Cd Cd -0.8075 1.2024 'International Tables Vol C Tables 4.2.6.8 and 6.1.1.4'

loop_
_geom_angle_atom_site_label_1
_geom_angle_atom_site_label_2
_geom_angle_atom_site_label_3
_geom_angle
_geom_angle_site_symmetry_1
_geom_angle_site_symmetry_3
_geom_angle_publ_flag
Br2 Cd1 Br3 159.19(4) . . ?
Br2 Cd1 Br1 103.63(4) . . ?
Br3 Cd1 Br1 96.96(4) . . ?
Br2 Cd1 Br4 91.46(4) . . ?
Br3 Cd1 Br4 88.13(4) . . ?
Br1 Cd1 Br4 99.27(4) . . ?
Br2 Cd1 S1 83.84(5) . . ?
Br3 Cd1 S1 92.85(5) . . ?
Br1 Cd1 S1 91.21(5) . . ?
Br4 Cd1 S1 169.29(5) . . ?
Br2 Cd1 O1 80.27(12) . . ?
Br3 Cd1 O1 79.36(12) . . ?
Br1 Cd1 O1 159.55(11) . . ?
Br4 Cd1 O1 100.70(11) . . ?
S1 Cd1 O1 69.06(11) . . ?
N4 Co1 N3 90.3(3) . . ?
N4 Co1 N5 84.9(3) . . ?
N3 Co1 N5 173.9(3) . . ?
N4 Co1 N2 93.3(2) . . ?
N3 Co1 N2 84.5(3) . . ?
N5 Co1 N2 92.0(3) . . ?
N4 Co1 N1 176.7(3) . . ?
N3 Co1 N1 92.1(3) . . ?
N5 Co1 N1 92.9(3) . . ?
N2 Co1 N1 89.2(2) . . ?
N4 Co1 S1 90.14(18) . . ?
N3 Co1 S1 88.8(2) . . ?
N5 Co1 S1 94.92(19) . . ?
N2 Co1 S1 172.51(19) . . ?
N1 Co1 S1 87.60(19) . . ?
C1 S1 Co1 95.2(2) . . ?
C1 S1 Cd1 102.7(2) . . ?
Co1 S1 Cd1 135.90(8) . . ?
N1 C2 C3 110.2(6) . . ?
N1 C2 C1 108.3(6) . . ?
C3 C2 C1 113.3(6) . . ?
N1 C2 H3 108.3 . . ?
C3 C2 H3 108.3 . . ?
C1 C2 H3 108.3 . . ?
C7 N5 Co1 109.8(5) . . ?
C7 N5 H20 109.7 . . ?
Co1 N5 H20 109.7 . . ?
C7 N5 H21 109.7 . . ?
Co1 N5 H21 109.7 . . ?
H20 N5 H21 108.2 . . ?
C6 N4 Co1 109.6(5) . . ?
C6 N4 H15 109.7 . . ?
Co1 N4 H15 109.7 . . ?
C6 N4 H14 109.8 . . ?
Co1 N4 H14 109.8 . . ?
H15 N4 H14 108.2 . . ?
C5 N3 Co1 110.7(5) . . ?
C5 N3 H12 109.5 . . ?
Co1 N3 H12 109.5 . . ?
C5 N3 H13 109.5 . . ?
Co1 N3 H13 109.5 . . ?
H12 N3 H13 108.1 . . ?
N3 C5 C4 107.5(7) . . ?
N3 C5 H11 110.2 . . ?
C4 C5 H11 110.2 . . ?
N3 C5 H10 110.2 . . ?
C4 C5 H10 110.2 . . ?
H11 C5 H10 108.5 . . ?
C2 C1 S1 108.4(5) . . ?
C2 C1 H2 110.0 . . ?
S1 C1 H2 110.0 . . ?
C2 C1 H1 110.0 . . ?
S1 C1 H1 110.0 . . ?
H2 C1 H1 108.4 . . ?
O2 C3 O1 125.3(8) . . ?
O2 C3 C2 121.3(7) . . ?
O1 C3 C2 113.3(8) . . ?
C4 N2 Co1 109.0(5) . . ?
C4 N2 H7 109.9 . . ?
Co1 N2 H7 109.9 . . ?
C4 N2 H6 109.9 . . ?
Co1 N2 H6 109.9 . . ?
H7 N2 H6 108.3 . . ?
C3 O1 Cd1 101.9(6) . . ?
C3 O1 H22 109.5 . . ?
Cd1 O1 H22 88.7 . . ?
C2 N1 Co1 115.6(5) . . ?
C2 N1 H4 108.4 . . ?
Co1 N1 H4 108.4 . . ?
C2 N1 H5 108.4 . . ?
Co1 N1 H5 108.4 . . ?
H4 N1 H5 107.4 . . ?
C7 C6 N4 108.0(7) . . ?
C7 C6 H16 110.1 . . ?
N4 C6 H16 110.1 . . ?
C7 C6 H17 110.1 . . ?
N4 C6 H17 110.1 . . ?
H16 C6 H17 108.4 . . ?
C6 C7 N5 106.6(7) . . ?
C6 C7 H18 110.4 . . ?
N5 C7 H18 110.4 . . ?
C6 C7 H19 110.4 . . ?
N5 C7 H19 110.4 . . ?
H18 C7 H19 108.6 . . ?
N2 C4 C5 108.1(7) . . ?
N2 C4 H8 110.1 . . ?
C5 C4 H8 110.1 . . ?
N2 C4 H9 110.1 . . ?
C5 C4 H9 110.1 . . ?
H8 C4 H9 108.4 . . ?

loop_
_geom_bond_atom_site_label_1
_geom_bond_atom_site_label_2
_geom_bond_distance
_geom_bond_site_symmetry_2
_geom_bond_publ_flag
Cd1 Br2 2.5982(11) . ?
Cd1 Br3 2.6371(11) . ?
Cd1 Br1 2.6435(11) . ?
Cd1 Br4 2.7803(12) . ?
Cd1 S1 2.8761(19) . ?
Cd1 O1 3.403(8) . ?
Co1 N4 1.958(6) . ?
Co1 N3 1.959(6) . ?
Co1 N5 1.968(6) . ?
Co1 N2 1.999(5) . ?
Co1 N1 2.001(6) . ?
Co1 S1 2.2724(19) . ?
S1 C1 1.819(7) . ?
C2 N1 1.494(9) . ?
C2 C3 1.515(11) . ?
C2 C1 1.529(11) . ?
C2 H3 0.9800 . ?
N5 C7 1.492(10) . ?
N5 H20 0.9000 . ?
N5 H21 0.9000 . ?
O2 C3 1.205(11) . ?
N4 C6 1.483(10) . ?
N4 H15 0.9000 . ?
N4 H14 0.9000 . ?
N3 C5 1.476(9) . ?
N3 H12 0.9000 . ?
N3 H13 0.9000 . ?
C5 C4 1.492(14) . ?
C5 H11 0.9700 . ?
C5 H10 0.9700 . ?
C1 H2 0.9700 . ?
C1 H1 0.9700 . ?
C3 O1 1.298(10) . ?
N2 C4 1.473(10) . ?
N2 H7 0.9000 . ?
N2 H6 0.9000 . ?
O1 H22 0.8200 . ?
N1 H4 0.9000 . ?
N1 H5 0.9000 . ?
C6 C7 1.478(13) . ?
C6 H16 0.9700 . ?
C6 H17 0.9700 . ?
C7 H18 0.9700 . ?
C7 H19 0.9700 . ?
C4 H8 0.9700 . ?
C4 H9 0.9700 . ?

loop_
_geom_hbond_atom_site_label_D
_geom_hbond_atom_site_label_H
_geom_hbond_atom_site_label_A
_geom_hbond_distance_DH
_geom_hbond_distance_HA
_geom_hbond_distance_DA
_geom_hbond_angle_DHA
_geom_hbond_site_symmetry_A
O1 H22 O3 0.82 1.77 2.571(10) 163.7 .

loop_
_geom_torsion_atom_site_label_1
_geom_torsion_atom_site_label_2
_geom_torsion_atom_site_label_3
_geom_torsion_atom_site_label_4
_geom_torsion
_geom_torsion_site_symmetry_1
_geom_torsion_site_symmetry_2
_geom_torsion_site_symmetry_3
_geom_torsion_site_symmetry_4
_geom_torsion_publ_flag
N4 Co1 S1 C1 -162.6(3) . . . . ?
N3 Co1 S1 C1 -72.4(3) . . . . ?
N5 Co1 S1 C1 112.5(3) . . . . ?
N1 Co1 S1 C1 19.8(3) . . . . ?
N4 Co1 S1 Cd1 83.1(2) . . . . ?
N3 Co1 S1 Cd1 173.4(2) . . . . ?
N5 Co1 S1 Cd1 -1.7(2) . . . . ?
N1 Co1 S1 Cd1 -94.5(2) . . . . ?
Br2 Cd1 S1 C1 49.7(3) . . . . ?
Br3 Cd1 S1 C1 -109.7(3) . . . . ?
Br1 Cd1 S1 C1 153.2(3) . . . . ?
Br4 Cd1 S1 C1 -14.7(4) . . . . ?
O1 Cd1 S1 C1 -32.3(3) . . . . ?
Br2 Cd1 S1 Co1 161.15(12) . . . . ?
Br3 Cd1 S1 Co1 1.76(12) . . . . ?
Br1 Cd1 S1 Co1 -95.27(11) . . . . ?
Br4 Cd1 S1 Co1 96.8(3) . . . . ?
O1 Cd1 S1 Co1 79.24(17) . . . . ?
N4 Co1 N5 C7 13.7(5) . . . . ?
N2 Co1 N5 C7 -79.4(5) . . . . ?
N1 Co1 N5 C7 -168.8(5) . . . . ?
S1 Co1 N5 C7 103.4(5) . . . . ?
N3 Co1 N4 C6 -169.8(5) . . . . ?
N5 Co1 N4 C6 13.9(5) . . . . ?
N2 Co1 N4 C6 105.6(5) . . . . ?
S1 Co1 N4 C6 -81.0(5) . . . . ?
N4 Co1 N3 C5 -80.2(6) . . . . ?
N2 Co1 N3 C5 13.0(6) . . . . ?
N1 Co1 N3 C5 102.1(6) . . . . ?
S1 Co1 N3 C5 -170.4(6) . . . . ?
Co1 N3 C5 C4 -37.3(8) . . . . ?
N1 C2 C1 S1 54.8(6) . . . . ?
C3 C2 C1 S1 -67.8(7) . . . . ?
Co1 S1 C1 C2 -44.3(5) . . . . ?
Cd1 S1 C1 C2 95.1(5) . . . . ?
N1 C2 C3 O2 16.7(11) . . . . ?
C1 C2 C3 O2 138.2(8) . . . . ?
N1 C2 C3 O1 -166.3(7) . . . . ?
C1 C2 C3 O1 -44.8(10) . . . . ?
N4 Co1 N2 C4 104.2(6) . . . . ?
N3 Co1 N2 C4 14.3(6) . . . . ?
N5 Co1 N2 C4 -170.8(5) . . . . ?
N1 Co1 N2 C4 -77.9(5) . . . . ?
O2 C3 O1 Cd1 -96.0(10) . . . . ?
C2 C3 O1 Cd1 87.1(7) . . . . ?
Br2 Cd1 O1 C3 -124.7(5) . . . . ?
Br3 Cd1 O1 C3 59.7(5) . . . . ?
Br1 Cd1 O1 C3 -21.7(8) . . . . ?
Br4 Cd1 O1 C3 145.7(5) . . . . ?
S1 Cd1 O1 C3 -37.6(5) . . . . ?
C3 C2 N1 Co1 87.8(7) . . . . ?
C1 C2 N1 Co1 -36.7(7) . . . . ?
N3 Co1 N1 C2 95.0(5) . . . . ?
N5 Co1 N1 C2 -88.6(5) . . . . ?
N2 Co1 N1 C2 179.5(5) . . . . ?
S1 Co1 N1 C2 6.2(5) . . . . ?
Co1 N4 C6 C7 -39.0(8) . . . . ?
N4 C6 C7 N5 49.8(9) . . . . ?
Co1 N5 C7 C6 -38.2(8) . . . . ?
Co1 N2 C4 C5 -38.3(8) . . . . ?
N3 C5 C4 N2 49.2(10) . . . . ?
